data_7713569
loop_
_publ_author_name
'Duan, Wen-Long'
'Ma, Cong'
'Luan, Jian'
'Ding, Fang'
'Yan, Feng'
'Zhang, Lei'
'Li, Wenze'

_publ_section_title
;
 Fabrication of metal-organic salts with heterogeneous conformations of
 ligand as dual-functional of urease and nitrification inhibitors
;
_journal_name_full 'Dalton Transactions'
_journal_paper_doi 10.1039/D3DT01375H
_journal_year 2023
_chemical_formula_moiety 'Cd Cl4, 2(C15 H15 F2 N)'
_chemical_formula_sum 'C30 H30 Cd Cl4 F4 N2'
_chemical_formula_weight 748.76
_space_group_crystal_system triclinic
_space_group_IT_number 2
_space_group_name_Hall '-P 1'
_space_group_name_H-M_alt 'P -1'
_atom_sites_solution_hydrogens geom
_atom_sites_solution_primary direct
_audit_block_doi 10.5517/ccdc.csd.cc22c8f5
_audit_creation_date 2023-05-04
_audit_creation_method
;
Olex2 1.2-beta
(compiled 2017.03.02 svn.r3394 for OlexSys, GUI svn.r5324)
;
_audit_update_record
;
2023-05-09 deposited with the CCDC.	2023-07-25 downloaded from the CCDC.
;
_cell_angle_alpha 93.582(2)
_cell_angle_beta 108.067(2)
_cell_angle_gamma 111.162(2)
_cell_formula_units_Z 2
_cell_length_a 9.9952(6)
_cell_length_b 12.5695(8)
_cell_length_c 14.5331(9)
_cell_measurement_reflns_used 9854
_cell_measurement_temperature 298
_cell_measurement_theta_max 28.345
_cell_measurement_theta_min 3.003
_cell_volume 1587.14(17)
_computing_cell_refinement 'SAINT v8.37A (Bruker, 2015)'
_computing_data_reduction 'SAINT v8.37A (Bruker, 2015)'
_computing_molecular_graphics 'Olex2 (Dolomanov et al., 2009)'
_computing_publication_material 'Olex2 (Dolomanov et al., 2009)'
_computing_structure_refinement 'ShelXL (Sheldrick, 2015)'
_computing_structure_solution 'SIR2004 (Burla et al., 2007)'
_diffrn_ambient_temperature 298.0
_diffrn_measured_fraction_theta_full 0.958
_diffrn_measured_fraction_theta_max 0.955
_diffrn_measurement_device_type 'CCD Areadetetor'
_diffrn_radiation_type MoK\a
_diffrn_radiation_wavelength 0.71076
_diffrn_reflns_av_R_equivalents 0.0297
_diffrn_reflns_av_unetI/netI 0.0311
_diffrn_reflns_Laue_measured_fraction_full 0.958
_diffrn_reflns_Laue_measured_fraction_max 0.955
_diffrn_reflns_limit_h_max 13
_diffrn_reflns_limit_h_min -13
_diffrn_reflns_limit_k_max 16
_diffrn_reflns_limit_k_min -16
_diffrn_reflns_limit_l_max 19
_diffrn_reflns_limit_l_min -19
_diffrn_reflns_number 23765
_diffrn_reflns_point_group_measured_fraction_full 0.958
_diffrn_reflns_point_group_measured_fraction_max 0.955
_diffrn_reflns_theta_full 25.243
_diffrn_reflns_theta_max 28.366
_diffrn_reflns_theta_min 3.003
_exptl_absorpt_coefficient_mu 1.071
_exptl_absorpt_correction_T_max 0.7457
_exptl_absorpt_correction_T_min 0.5383
_exptl_absorpt_correction_type multi-scan
_exptl_absorpt_process_details
'SADABS-2014/5 (Bruker,2014/5) was used for absorption correction. wR2(int) was 0.1144 before and 0.0630 after correction. The Ratio of minimum to maximum transmission is 0.7219. The \l/2 correction factor is 0.00150.'
_exptl_crystal_colour 'clear light colourless'
_exptl_crystal_colour_lustre clear
_exptl_crystal_colour_modifier light
_exptl_crystal_colour_primary colourless
_exptl_crystal_density_diffrn 1.567
_exptl_crystal_description block
_exptl_crystal_F_000 752
_exptl_crystal_size_max 0.14
_exptl_crystal_size_mid 0.12
_exptl_crystal_size_min 0.09
_refine_diff_density_max 2.375
_refine_diff_density_min -0.847
_refine_diff_density_rms 0.111
_refine_ls_extinction_method none
_refine_ls_goodness_of_fit_ref 1.051
_refine_ls_hydrogen_treatment constr
_refine_ls_matrix_type full
_refine_ls_number_parameters 358
_refine_ls_number_reflns 7603
_refine_ls_number_restraints 128
_refine_ls_restrained_S_all 1.087
_refine_ls_R_factor_all 0.0720
_refine_ls_R_factor_gt 0.0624
_refine_ls_shift/su_max 0.002
_refine_ls_shift/su_mean 0.000
_refine_ls_structure_factor_coef Fsqd
_refine_ls_weighting_details 'w=1/[\s^2^(Fo^2^)+(0.0648P)^2^+5.4968P] where P=(Fo^2^+2Fc^2^)/3'
_refine_ls_weighting_scheme calc
_refine_ls_wR_factor_gt 0.1521
_refine_ls_wR_factor_ref 0.1610
_reflns_Friedel_coverage 0.000
_reflns_number_gt 6631
_reflns_number_total 7603
_reflns_threshold_expression 'I > 2\s(I)'
_cod_data_source_file d3dt01375h2.cif
_cod_data_source_block MOS_3
_cod_original_cell_volume 1587.13(17)
_cod_database_code 7713569
_shelx_shelxl_version_number 2014/7
_shelx_space_group_comment
;
The symmetry employed for this shelxl refinement is uniquely defined
by the following loop, which should always be used as a source of
symmetry information in preference to the above space-group names.
They are only intended as comments.
;
_shelx_estimated_absorpt_t_max 0.910
_shelx_estimated_absorpt_t_min 0.864
_olex2_refinement_description
;
1. Fixed Uiso
 At 1.2 times of:
  All C(H) groups, All C(H,H) groups, All N(H) groups
2. Rigid bond restraints
 All non-hydrogen atoms
 with sigma for 1-2 distances of 0.008 and sigma for 1-3 distances of 0.008
3. Uiso/Uaniso restraints and constraints
Uanis(C4) \\sim Ueq, Uanis(C5) \\sim Ueq, Uanis(C6) \\sim Ueq, Uanis(C7) \\sim
Ueq: with sigma of 0.01 and sigma for terminal atoms of 0.02
Uanis(C3) \\sim Ueq: with sigma of 0.008 and sigma for terminal atoms of 0.005
4.a Ternary CH refined with riding coordinates:
 N1(H1), N2(H2)
4.b Secondary CH2 refined with riding coordinates:
 C30(H30A,H30B), C1(H1A,H1B), C22(H22A,H22B), C23(H23A,H23B), C15(H15A,H15B),
 C8(H8A,H8B)
4.c Aromatic/amide H refined with riding coordinates:
 C14(H14), C25(H25), C21(H21), C11(H11), C28(H28), C13(H13), C27(H27),
 C18(H18), C20(H20), C12(H12), C26(H26), C6(H6), C5(H5), C4(H4), C3(H3),
 C19(H19)
4.d Fitted hexagon refined as free rotating group:
 C7(C6,C5,C4,C3,C2)
;
_olex2_submission_special_instructions 'No special instructions were received'

loop_
_space_group_symop_operation_xyz
'x, y, z'
'-x, -y, -z'

loop_
_atom_site_label
_atom_site_type_symbol
_atom_site_fract_x
_atom_site_fract_y
_atom_site_fract_z
_atom_site_U_iso_or_equiv
_atom_site_adp_type
_atom_site_occupancy
_atom_site_site_symmetry_order
_atom_site_calc_flag
_atom_site_refinement_flags_posn
_atom_site_refinement_flags_adp
_atom_site_refinement_flags_occupancy
_atom_site_disorder_assembly
_atom_site_disorder_group
Cd1 Cd 0.55194(4) 0.69845(3) 0.26638(2) 0.04138(12) Uani 1 1 d . U . . .
Cl2 Cl 0.33312(12) 0.50700(9) 0.20843(8) 0.0426(2) Uani 1 1 d . U . . .
Cl1 Cl 0.56097(15) 0.78691(9) 0.12233(8) 0.0499(3) Uani 1 1 d . U . . .
Cl3 Cl 0.53377(15) 0.81262(10) 0.39970(8) 0.0490(3) Uani 1 1 d . U . . .
Cl4 Cl 0.77418(14) 0.65081(11) 0.34060(10) 0.0545(3) Uani 1 1 d . U . . .
F3 F 0.5783(4) 0.9046(3) 0.6286(3) 0.0726(10) Uani 1 1 d . U . . .
N1 N 0.6050(3) 0.6631(3) 0.5612(2) 0.0315(6) Uani 1 1 d . U . . .
H1 H 0.6091 0.7291 0.5280 0.038 Uiso 1 1 calc R . . . .
N2 N 0.3682(3) 0.5769(2) 0.9502(2) 0.0281(6) Uani 1 1 d . U . . .
H2 H 0.4417 0.6464 1.0004 0.034 Uiso 1 1 calc R . . . .
F2 F 0.6915(4) 0.7589(3) 0.9305(3) 0.0753(10) Uani 1 1 d . U . . .
F1 F 0.0199(4) 0.5155(4) 0.7507(3) 0.0769(10) Uani 1 1 d . U . . .
C30 C 0.4122(4) 0.4794(3) 0.9813(3) 0.0314(7) Uani 1 1 d . U . . .
H30A H 0.3658 0.4147 0.9257 0.038 Uiso 1 1 calc R . . . .
H30B H 0.3745 0.4528 1.0332 0.038 Uiso 1 1 calc R . . . .
C1 C 0.5077(5) 0.5556(3) 0.4808(3) 0.0354(8) Uani 1 1 d . U . . .
H1A H 0.4063 0.5550 0.4501 0.043 Uiso 1 1 calc R . . . .
H1B H 0.5535 0.5587 0.4306 0.043 Uiso 1 1 calc R . . . .
C22 C 0.3856(5) 0.6033(3) 0.8527(3) 0.0331(7) Uani 1 1 d . U . . .
H22A H 0.4605 0.5772 0.8415 0.040 Uiso 1 1 calc R . . . .
H22B H 0.2882 0.5614 0.7990 0.040 Uiso 1 1 calc R . . . .
C23 C 0.2106(4) 0.5599(4) 0.9523(3) 0.0365(8) Uani 1 1 d . U . . .
H23A H 0.2170 0.5691 1.0205 0.044 Uiso 1 1 calc R . . . .
H23B H 0.1831 0.6207 0.9248 0.044 Uiso 1 1 calc R . . . .
C9 C 0.4046(4) 0.7118(3) 0.5987(3) 0.0360(8) Uani 1 1 d . U . . .
C16 C 0.4364(5) 0.7311(4) 0.8538(3) 0.0405(8) Uani 1 1 d . U . . .
C15 C 0.7708(4) 0.6771(4) 0.6074(3) 0.0417(9) Uani 1 1 d . U . . .
H15A H 0.7773 0.6249 0.6535 0.050 Uiso 1 1 calc R . . . .
H15B H 0.8054 0.6563 0.5563 0.050 Uiso 1 1 calc R . . . .
C24 C 0.0844(4) 0.4434(4) 0.8963(3) 0.0408(8) Uani 1 1 d . U . . .
C8 C 0.5352(5) 0.6762(4) 0.6385(3) 0.0370(8) Uani 1 1 d . U . . .
H8A H 0.4992 0.6029 0.6597 0.044 Uiso 1 1 calc R . . . .
H8B H 0.6135 0.7342 0.6955 0.044 Uiso 1 1 calc R . . . .
C10 C 0.4313(6) 0.8267(4) 0.5951(4) 0.0492(10) Uani 1 1 d . U . . .
C17 C 0.5884(6) 0.8040(4) 0.8912(4) 0.0510(11) Uani 1 1 d . U . . .
C29 C -0.0061(5) 0.4256(5) 0.7983(4) 0.0525(11) Uani 1 1 d . U . . .
C14 C 0.2527(5) 0.6325(4) 0.5650(4) 0.0530(12) Uani 1 1 d . U . . .
H14 H 0.2302 0.5544 0.5674 0.064 Uiso 1 1 calc R . . . .
C25 C 0.0505(6) 0.3509(5) 0.9446(5) 0.0583(13) Uani 1 1 d . U . . .
H25 H 0.1067 0.3605 1.0112 0.070 Uiso 1 1 calc R . . . .
C21 C 0.3334(8) 0.7820(5) 0.8170(5) 0.0622(14) Uani 1 1 d . U . . .
H21 H 0.2286 0.7359 0.7900 0.075 Uiso 1 1 calc R . . . .
C11 C 0.3135(8) 0.8634(5) 0.5567(5) 0.0661(15) Uani 1 1 d . U . . .
H11 H 0.3349 0.9412 0.5534 0.079 Uiso 1 1 calc R . . . .
C28 C -0.1225(6) 0.3203(6) 0.7473(5) 0.0713(15) Uani 1 1 d . U . . .
H28 H -0.1800 0.3106 0.6810 0.086 Uiso 1 1 calc R . . . .
C13 C 0.1350(6) 0.6683(6) 0.5279(6) 0.0739(18) Uani 1 1 d . U . . .
H13 H 0.0335 0.6144 0.5054 0.089 Uiso 1 1 calc R . . . .
C27 C -0.1517(7) 0.2302(6) 0.7959(6) 0.085(2) Uani 1 1 d . U . . .
H27 H -0.2300 0.1583 0.7622 0.102 Uiso 1 1 calc R . . . .
C18 C 0.6437(8) 0.9224(5) 0.8948(6) 0.0749(17) Uani 1 1 d . U . . .
H18 H 0.7486 0.9681 0.9204 0.090 Uiso 1 1 calc R . . . .
C20 C 0.3854(10) 0.9006(6) 0.8204(7) 0.087(2) Uani 1 1 d . U . . .
H20 H 0.3154 0.9338 0.7957 0.104 Uiso 1 1 calc R . . . .
C12 C 0.1666(8) 0.7832(6) 0.5240(6) 0.0771(18) Uani 1 1 d . U . . .
H12 H 0.0862 0.8063 0.4987 0.093 Uiso 1 1 calc R . . . .
C26 C -0.0675(7) 0.2438(6) 0.8936(6) 0.083(2) Uani 1 1 d . U . . .
H26 H -0.0891 0.1815 0.9258 0.099 Uiso 1 1 calc R . . . .
F4 F 0.9151(11) 0.7584(8) 0.8113(5) 0.196(4) Uani 1 1 d . U . . .
C7 C 0.9307(6) 0.8265(5) 0.7631(3) 0.102(2) Uani 1 1 d . U . . .
C6 C 1.0198(7) 0.9412(6) 0.8123(4) 0.130(3) Uani 1 1 d G U . . .
H6 H 1.0585 0.9591 0.8809 0.156 Uiso 1 1 calc R . . . .
C5 C 1.0511(6) 1.0292(4) 0.7589(6) 0.138(3) Uani 1 1 d G U . . .
H5 H 1.1107 1.1060 0.7918 0.165 Uiso 1 1 calc R . . . .
C4 C 0.9932(6) 1.0025(3) 0.6563(6) 0.123(3) Uani 1 1 d G U . . .
H4 H 1.0142 1.0614 0.6206 0.148 Uiso 1 1 calc R . . . .
C3 C 0.9041(5) 0.8878(4) 0.6071(4) 0.0958(19) Uani 1 1 d G U . . .
H3 H 0.8654 0.8700 0.5385 0.115 Uiso 1 1 calc R . . . .
C2 C 0.8729(4) 0.7998(3) 0.6605(3) 0.0593(13) Uani 1 1 d G U . . .
C19 C 0.5410(11) 0.9704(6) 0.8601(7) 0.093(2) Uani 1 1 d . U . . .
H19 H 0.5751 1.0503 0.8630 0.112 Uiso 1 1 calc R . . . .

loop_
_atom_site_aniso_label
_atom_site_aniso_U_11
_atom_site_aniso_U_22
_atom_site_aniso_U_33
_atom_site_aniso_U_23
_atom_site_aniso_U_13
_atom_site_aniso_U_12
Cd1 0.0473(2) 0.03490(17) 0.03812(18) 0.00363(12) 0.01154(13) 0.01594(13)
Cl2 0.0427(5) 0.0358(5) 0.0439(5) 0.0057(4) 0.0138(4) 0.0115(4)
Cl1 0.0686(7) 0.0273(4) 0.0399(5) 0.0034(4) 0.0155(5) 0.0076(4)
Cl3 0.0661(7) 0.0390(5) 0.0431(5) 0.0013(4) 0.0157(5) 0.0267(5)
Cl4 0.0446(6) 0.0568(7) 0.0607(7) 0.0070(5) 0.0111(5) 0.0262(5)
F3 0.0561(17) 0.0339(14) 0.111(3) -0.0043(16) 0.0332(19) 0.0000(12)
N1 0.0272(14) 0.0270(14) 0.0338(15) 0.0006(11) 0.0074(12) 0.0076(11)
N2 0.0265(13) 0.0235(13) 0.0350(15) 0.0010(11) 0.0105(11) 0.0121(11)
F2 0.0490(17) 0.0599(19) 0.112(3) 0.0265(19) 0.0229(18) 0.0194(15)
F1 0.0537(18) 0.091(3) 0.067(2) 0.0305(19) 0.0022(16) 0.0217(17)
C30 0.0271(16) 0.0228(15) 0.045(2) 0.0085(14) 0.0122(15) 0.0111(13)
C1 0.0359(18) 0.0300(17) 0.0308(17) -0.0017(14) 0.0055(14) 0.0094(14)
C22 0.0376(18) 0.0304(16) 0.0333(17) 0.0030(13) 0.0130(15) 0.0161(14)
C23 0.0309(17) 0.0394(19) 0.044(2) 0.0076(16) 0.0140(15) 0.0193(15)
C9 0.0338(18) 0.0299(17) 0.045(2) 0.0037(15) 0.0143(16) 0.0136(14)
C16 0.049(2) 0.040(2) 0.044(2) 0.0148(17) 0.0237(18) 0.0238(17)
C15 0.0279(17) 0.040(2) 0.051(2) 0.0001(17) 0.0095(16) 0.0119(15)
C24 0.0248(16) 0.042(2) 0.054(2) 0.0067(17) 0.0128(16) 0.0137(15)
C8 0.0354(18) 0.0399(19) 0.0360(19) 0.0019(15) 0.0137(15) 0.0157(16)
C10 0.050(2) 0.0293(18) 0.071(3) 0.0044(19) 0.028(2) 0.0130(17)
C17 0.055(2) 0.038(2) 0.066(3) 0.016(2) 0.031(2) 0.0168(19)
C29 0.034(2) 0.060(3) 0.058(3) 0.007(2) 0.0100(19) 0.0190(19)
C14 0.037(2) 0.036(2) 0.077(3) 0.004(2) 0.016(2) 0.0099(17)
C25 0.037(2) 0.053(3) 0.078(3) 0.022(2) 0.016(2) 0.0126(19)
C21 0.075(3) 0.059(3) 0.081(4) 0.032(3) 0.039(3) 0.046(3)
C11 0.080(3) 0.041(2) 0.094(4) 0.019(3) 0.037(3) 0.037(2)
C28 0.037(2) 0.084(4) 0.064(3) -0.009(3) 0.002(2) 0.010(2)
C13 0.037(2) 0.063(3) 0.108(5) 0.008(3) 0.012(3) 0.019(2)
C27 0.044(3) 0.055(3) 0.116(5) -0.010(3) 0.009(3) -0.003(2)
C18 0.079(4) 0.042(3) 0.105(5) 0.021(3) 0.047(4) 0.012(2)
C20 0.113(5) 0.069(4) 0.129(6) 0.057(4) 0.069(5) 0.067(4)
C12 0.061(3) 0.074(4) 0.105(5) 0.015(4) 0.020(3) 0.046(3)
C26 0.045(3) 0.052(3) 0.120(5) 0.020(3) 0.011(3) 0.002(2)
F4 0.179(7) 0.194(7) 0.108(5) 0.020(5) 0.019(5) -0.012(6)
C7 0.059(4) 0.119(5) 0.091(4) -0.031(3) 0.003(3) 0.023(4)
C6 0.091(5) 0.145(5) 0.116(5) -0.047(4) 0.008(5) 0.041(5)
C5 0.087(5) 0.111(5) 0.201(7) -0.019(5) 0.039(5) 0.042(5)
C4 0.085(5) 0.072(4) 0.202(6) 0.023(5) 0.049(5) 0.023(4)
C3 0.046(3) 0.042(2) 0.193(5) 0.020(3) 0.046(4) 0.008(2)
C2 0.0249(18) 0.048(2) 0.083(3) -0.019(2) 0.006(2) 0.0063(17)
C19 0.123(5) 0.043(3) 0.149(8) 0.045(4) 0.081(5) 0.041(3)

loop_
_atom_type_symbol
_atom_type_description
_atom_type_scat_dispersion_real
_atom_type_scat_dispersion_imag
_atom_type_scat_source
C C 0.0033 0.0016 'International Tables Vol C Tables 4.2.6.8 and 6.1.1.4'
H H 0.0000 0.0000 'International Tables Vol C Tables 4.2.6.8 and 6.1.1.4'
Cd Cd -0.8075 1.2024 'International Tables Vol C Tables 4.2.6.8 and 6.1.1.4'
Cl Cl 0.1484 0.1585 'International Tables Vol C Tables 4.2.6.8 and 6.1.1.4'
F F 0.0171 0.0103 'International Tables Vol C Tables 4.2.6.8 and 6.1.1.4'
N N 0.0061 0.0033 'International Tables Vol C Tables 4.2.6.8 and 6.1.1.4'

loop_
_geom_angle_atom_site_label_1
_geom_angle_atom_site_label_2
_geom_angle_atom_site_label_3
_geom_angle
_geom_angle_site_symmetry_1
_geom_angle_site_symmetry_3
_geom_angle_publ_flag
Cl1 Cd1 Cl2 107.45(4) . . ?
Cl1 Cd1 Cl4 112.97(5) . . ?
Cl3 Cd1 Cl2 110.29(4) . . ?
Cl3 Cd1 Cl1 115.66(4) . . ?
Cl3 Cd1 Cl4 106.19(4) . . ?
Cl4 Cd1 Cl2 103.64(4) . . ?
C1 N1 H1 105.5 . . ?
C1 N1 C15 112.7(3) . . ?
C1 N1 C8 114.3(3) . . ?
C15 N1 H1 105.5 . . ?
C15 N1 C8 112.3(3) . . ?
C8 N1 H1 105.5 . . ?
C30 N2 H2 106.0 . . ?
C30 N2 C22 113.1(3) . . ?
C30 N2 C23 112.2(3) . . ?
C22 N2 H2 106.0 . . ?
C23 N2 H2 106.0 . . ?
C23 N2 C22 112.8(3) . . ?
N2 C30 C30 110.0(3) . 2_667 ?
N2 C30 H30A 109.7 . . ?
N2 C30 H30B 109.7 . . ?
C30 C30 H30A 109.7 2_667 . ?
C30 C30 H30B 109.7 2_667 . ?
H30A C30 H30B 108.2 . . ?
N1 C1 H1A 109.1 . . ?
N1 C1 H1B 109.1 . . ?
C1 C1 N1 112.6(4) 2_666 . ?
C1 C1 H1A 109.1 2_666 . ?
C1 C1 H1B 109.1 2_666 . ?
H1A C1 H1B 107.8 . . ?
N2 C22 H22A 109.5 . . ?
N2 C22 H22B 109.5 . . ?
H22A C22 H22B 108.1 . . ?
C16 C22 N2 110.6(3) . . ?
C16 C22 H22A 109.5 . . ?
C16 C22 H22B 109.5 . . ?
N2 C23 H23A 108.6 . . ?
N2 C23 H23B 108.6 . . ?
H23A C23 H23B 107.6 . . ?
C24 C23 N2 114.5(3) . . ?
C24 C23 H23A 108.6 . . ?
C24 C23 H23B 108.6 . . ?
C10 C9 C8 120.6(4) . . ?
C10 C9 C14 117.2(4) . . ?
C14 C9 C8 122.2(4) . . ?
C17 C16 C22 121.0(4) . . ?
C17 C16 C21 116.5(5) . . ?
C21 C16 C22 122.5(5) . . ?
N1 C15 H15A 109.5 . . ?
N1 C15 H15B 109.5 . . ?
H15A C15 H15B 108.1 . . ?
C2 C15 N1 110.8(3) . . ?
C2 C15 H15A 109.5 . . ?
C2 C15 H15B 109.5 . . ?
C29 C24 C23 122.4(4) . . ?
C29 C24 C25 117.5(5) . . ?
C25 C24 C23 119.9(4) . . ?
N1 C8 H8A 109.3 . . ?
N1 C8 H8B 109.3 . . ?
C9 C8 N1 111.5(3) . . ?
C9 C8 H8A 109.3 . . ?
C9 C8 H8B 109.3 . . ?
H8A C8 H8B 108.0 . . ?
F3 C10 C9 117.7(4) . . ?
F3 C10 C11 119.7(4) . . ?
C9 C10 C11 122.6(5) . . ?
F2 C17 C16 118.4(4) . . ?
F2 C17 C18 117.3(5) . . ?
C16 C17 C18 124.3(5) . . ?
F1 C29 C24 118.8(4) . . ?
F1 C29 C28 118.4(5) . . ?
C28 C29 C24 122.8(6) . . ?
C9 C14 H14 119.7 . . ?
C13 C14 C9 120.6(5) . . ?
C13 C14 H14 119.7 . . ?
C24 C25 H25 119.9 . . ?
C24 C25 C26 120.1(6) . . ?
C26 C25 H25 119.9 . . ?
C16 C21 H21 119.7 . . ?
C20 C21 C16 120.6(6) . . ?
C20 C21 H21 119.7 . . ?
C10 C11 H11 120.8 . . ?
C12 C11 C10 118.4(5) . . ?
C12 C11 H11 120.8 . . ?
C29 C28 H28 120.7 . . ?
C27 C28 C29 118.5(6) . . ?
C27 C28 H28 120.7 . . ?
C14 C13 H13 119.8 . . ?
C12 C13 C14 120.3(5) . . ?
C12 C13 H13 119.8 . . ?
C28 C27 H27 119.5 . . ?
C28 C27 C26 121.1(6) . . ?
C26 C27 H27 119.5 . . ?
C17 C18 H18 120.9 . . ?
C19 C18 C17 118.2(7) . . ?
C19 C18 H18 120.9 . . ?
C21 C20 H20 119.8 . . ?
C21 C20 C19 120.4(6) . . ?
C19 C20 H20 119.8 . . ?
C11 C12 C13 120.8(5) . . ?
C11 C12 H12 119.6 . . ?
C13 C12 H12 119.6 . . ?
C25 C26 H26 120.0 . . ?
C27 C26 C25 119.9(6) . . ?
C27 C26 H26 120.0 . . ?
F4 C7 C6 116.3(6) . . ?
F4 C7 C2 123.6(6) . . ?
C6 C7 C2 120.0 . . ?
C7 C6 H6 120.0 . . ?
C7 C6 C5 120.0 . . ?
C5 C6 H6 120.0 . . ?
C6 C5 H5 120.0 . . ?
C4 C5 C6 120.0 . . ?
C4 C5 H5 120.0 . . ?
C5 C4 H4 120.0 . . ?
C5 C4 C3 120.0 . . ?
C3 C4 H4 120.0 . . ?
C4 C3 H3 120.0 . . ?
C2 C3 C4 120.0 . . ?
C2 C3 H3 120.0 . . ?
C7 C2 C15 120.1(4) . . ?
C3 C2 C15 119.9(4) . . ?
C3 C2 C7 120.0 . . ?
C18 C19 C20 120.1(6) . . ?
C18 C19 H19 120.0 . . ?
C20 C19 H19 120.0 . . ?

loop_
_geom_bond_atom_site_label_1
_geom_bond_atom_site_label_2
_geom_bond_distance
_geom_bond_site_symmetry_2
_geom_bond_publ_flag
Cd1 Cl2 2.4674(11) . ?
Cd1 Cl1 2.4420(11) . ?
Cd1 Cl3 2.4301(11) . ?
Cd1 Cl4 2.4518(12) . ?
F3 C10 1.346(6) . ?
N1 H1 0.9800 . ?
N1 C1 1.513(4) . ?
N1 C15 1.521(5) . ?
N1 C8 1.522(5) . ?
N2 H2 0.9800 . ?
N2 C30 1.494(4) . ?
N2 C22 1.524(5) . ?
N2 C23 1.521(5) . ?
F2 C17 1.344(6) . ?
F1 C29 1.349(7) . ?
C30 C30 1.537(7) 2_667 ?
C30 H30A 0.9700 . ?
C30 H30B 0.9700 . ?
C1 C1 1.510(8) 2_666 ?
C1 H1A 0.9700 . ?
C1 H1B 0.9700 . ?
C22 H22A 0.9700 . ?
C22 H22B 0.9700 . ?
C22 C16 1.497(5) . ?
C23 H23A 0.9700 . ?
C23 H23B 0.9700 . ?
C23 C24 1.510(6) . ?
C9 C8 1.491(6) . ?
C9 C10 1.378(6) . ?
C9 C14 1.387(6) . ?
C16 C17 1.365(7) . ?
C16 C21 1.390(7) . ?
C15 H15A 0.9700 . ?
C15 H15B 0.9700 . ?
C15 C2 1.498(5) . ?
C24 C29 1.383(7) . ?
C24 C25 1.387(7) . ?
C8 H8A 0.9700 . ?
C8 H8B 0.9700 . ?
C10 C11 1.388(8) . ?
C17 C18 1.379(7) . ?
C29 C28 1.374(8) . ?
C14 H14 0.9300 . ?
C14 C13 1.378(8) . ?
C25 H25 0.9300 . ?
C25 C26 1.393(8) . ?
C21 H21 0.9300 . ?
C21 C20 1.382(8) . ?
C11 H11 0.9300 . ?
C11 C12 1.356(9) . ?
C28 H28 0.9300 . ?
C28 C27 1.362(11) . ?
C13 H13 0.9300 . ?
C13 C12 1.370(9) . ?
C27 H27 0.9300 . ?
C27 C26 1.371(11) . ?
C18 H18 0.9300 . ?
C18 C19 1.355(11) . ?
C20 H20 0.9300 . ?
C20 C19 1.385(12) . ?
C12 H12 0.9300 . ?
C26 H26 0.9300 . ?
F4 C7 1.137(10) . ?
C7 C6 1.3900 . ?
C7 C2 1.3900 . ?
C6 H6 0.9300 . ?
C6 C5 1.3900 . ?
C5 H5 0.9300 . ?
C5 C4 1.3900 . ?
C4 H4 0.9300 . ?
C4 C3 1.3900 . ?
C3 H3 0.9300 . ?
C3 C2 1.3900 . ?
C19 H19 0.9300 . ?
